data_4317161
loop_
_publ_author_name
'Ulrike Lehmann'
'Julia Klingele'
'Vasile Lozan'
'Gunther Steinfeld'
'Marco H. Klingele'
'Steffen K\"ass'
'Axel Rodenstein'
'Berthold Kersting'

_publ_contact_author_address
; Institut fuer Anorganische Chemie
  Universitaet Leipzig, Johannisallee 29
  04103 Leipzig
  Germany
;
_publ_contact_author_email b.kersting@uni-leipzig.de
_publ_contact_author_fax '+49/(0)341/973 6199'
_publ_contact_author_name 'Prof. Dr Berthold Kersting'
_publ_contact_author_phone '+49/(0)341/973 6143'
_publ_section_title
;
 Dependence of the Chemical Properties of Macrocyclic [NiII2L(\m-O2CR)]+
 Complexes on the Basicity of the Carboxylato Coligands (L2-= macrocyclic
 N6S2ligand)
;
_journal_name_full 'Inorganic Chemistry'
_journal_page_first 11018
_journal_page_last 11029
_journal_paper_doi 10.1021/ic101574a
_journal_volume 49
_journal_year 2010
_chemical_compound_source
;
 Crystals were grown by slow evaporation from a mixed ethanol/
 acetonitrile solvent system
;
_chemical_formula_structural
; 
 [Ni2L(u-O2CC10H15)][BPh4].3CH3CN 
;
_chemical_formula_sum 'C79 H108 B N9 Ni2 O2 S2'
_chemical_formula_weight 1408.09
_space_group_IT_number 2
_symmetry_cell_setting triclinic
_symmetry_space_group_name_Hall '-P 1'
_symmetry_space_group_name_H-M 'P -1'
_atom_sites_solution_hydrogens geom
_atom_sites_solution_primary direct
_atom_sites_solution_secondary difmap
_cell_angle_alpha 108.79(3)
_cell_angle_beta 95.30(3)
_cell_angle_gamma 94.59(3)
_cell_formula_units_Z 2
_cell_length_a 13.173(3)
_cell_length_b 16.845(3)
_cell_length_c 18.155(4)
_cell_measurement_temperature 213(2)
_cell_volume 3771.7(16)
_computing_structure_refinement 'SHELXL-97 (Sheldrick, 1997)'
_computing_structure_solution 'SHELXS-97 (Sheldrick, 1990)'
_diffrn_ambient_temperature 213(2)
_diffrn_measured_fraction_theta_full 0.889
_diffrn_measured_fraction_theta_max 0.889
_diffrn_measurement_device_type Bruker-AXS
_diffrn_measurement_method hemisphere
_diffrn_radiation_monochromator graphite
_diffrn_radiation_source 'fine-focus sealed tube'
_diffrn_radiation_type MoK\a
_diffrn_radiation_wavelength 0.71073
_diffrn_reflns_av_R_equivalents 0.0362
_diffrn_reflns_av_sigmaI/netI 0.1001
_diffrn_reflns_limit_h_max 17
_diffrn_reflns_limit_h_min -17
_diffrn_reflns_limit_k_max 22
_diffrn_reflns_limit_k_min -21
_diffrn_reflns_limit_l_max 23
_diffrn_reflns_limit_l_min -23
_diffrn_reflns_number 34786
_diffrn_reflns_theta_full 29.04
_diffrn_reflns_theta_max 29.04
_diffrn_reflns_theta_min 2.31
_exptl_absorpt_coefficient_mu 0.606
_exptl_absorpt_correction_T_max 0.8988
_exptl_absorpt_correction_T_min 0.8391
_exptl_absorpt_correction_type empirical
_exptl_absorpt_process_details SADABS
_exptl_crystal_colour pale-green
_exptl_crystal_density_diffrn 1.240
_exptl_crystal_density_method 'not measured'
_exptl_crystal_description block
_exptl_crystal_F_000 1508
_exptl_crystal_size_max 0.30
_exptl_crystal_size_mid 0.30
_exptl_crystal_size_min 0.18
_refine_diff_density_max 0.606
_refine_diff_density_min -0.593
_refine_diff_density_rms 0.063
_refine_ls_extinction_method none
_refine_ls_goodness_of_fit_ref 0.878
_refine_ls_hydrogen_treatment constr
_refine_ls_matrix_type full
_refine_ls_number_parameters 894
_refine_ls_number_reflns 17881
_refine_ls_number_restraints 9
_refine_ls_restrained_S_all 0.880
_refine_ls_R_factor_all 0.1012
_refine_ls_R_factor_gt 0.0423
_refine_ls_shift/su_max 0.001
_refine_ls_shift/su_mean 0.000
_refine_ls_structure_factor_coef Fsqd
_refine_ls_weighting_details 'calc w=1/[\s^2^(Fo^2^)+(0.0402P)^2^+0.0000P] where P=(Fo^2^+2Fc^2^)/3'
_refine_ls_weighting_scheme calc
_refine_ls_wR_factor_gt 0.0838
_refine_ls_wR_factor_ref 0.1023
_reflns_number_gt 9769
_reflns_number_total 17881
_reflns_threshold_expression >2sigma(I)
_cod_data_source_file ic101574a_si_001_1.cif
_cod_data_source_block 19
_cod_original_cell_volume 3771.7(14)
_cod_database_code 4317161

loop_
_symmetry_equiv_pos_as_xyz
'x, y, z'
'-x, -y, -z'

loop_
_atom_site_label
_atom_site_type_symbol
_atom_site_fract_x
_atom_site_fract_y
_atom_site_fract_z
_atom_site_U_iso_or_equiv
_atom_site_adp_type
_atom_site_occupancy
_atom_site_symmetry_multiplicity
_atom_site_calc_flag
_atom_site_refinement_flags
_atom_site_disorder_assembly
_atom_site_disorder_group
Ni1 Ni 0.35412(3) 0.32562(2) 0.048210(19) 0.02446(9) Uani 1 1 d . . .
Ni2 Ni 0.40351(3) 0.44011(2) 0.246332(19) 0.02482(9) Uani 1 1 d . . .
S1 S 0.46188(5) 0.45989(4) 0.12695(4) 0.02558(15) Uani 1 1 d . . .
S2 S 0.25003(5) 0.37861(4) 0.15283(4) 0.02700(15) Uani 1 1 d . . .
O1 O 0.42925(13) 0.25552(11) 0.10055(10) 0.0288(4) Uani 1 1 d . . .
O2 O 0.46144(13) 0.32969(11) 0.22943(10) 0.0284(4) Uani 1 1 d . . .
N1 N 0.46644(16) 0.30075(13) -0.04196(12) 0.0282(5) Uani 1 1 d . . .
N2 N 0.27340(16) 0.37128(14) -0.03577(13) 0.0303(5) Uani 1 1 d . . .
N3 N 0.23693(16) 0.21095(14) -0.00960(13) 0.0309(5) Uani 1 1 d . . .
N4 N 0.32304(17) 0.41487(14) 0.34217(12) 0.0310(5) Uani 1 1 d . . .
N5 N 0.35679(17) 0.56411(14) 0.29540(13) 0.0313(5) Uani 1 1 d . . .
N6 N 0.55554(16) 0.50880(13) 0.31822(12) 0.0287(5) Uani 1 1 d . . .
C1 C 0.58443(19) 0.42504(15) 0.13056(15) 0.0240(6) Uani 1 1 d . . .
C2 C 0.65152(19) 0.45146(16) 0.20030(15) 0.0270(6) Uani 1 1 d . . .
C3 C 0.7431(2) 0.41665(17) 0.20346(16) 0.0319(6) Uani 1 1 d . . .
H3 H 0.7873 0.4348 0.2509 0.038 Uiso 1 1 calc R . .
C4 C 0.7718(2) 0.35579(17) 0.13896(16) 0.0315(6) Uani 1 1 d . . .
C5 C 0.7087(2) 0.33710(17) 0.06826(16) 0.0315(6) Uani 1 1 d . . .
H5 H 0.7285 0.2996 0.0226 0.038 Uiso 1 1 calc R . .
C6 C 0.61756(19) 0.37186(16) 0.06291(15) 0.0264(6) Uani 1 1 d . . .
C7 C 0.6306(2) 0.52558(16) 0.26675(15) 0.0297(6) Uani 1 1 d . . .
H7A H 0.6958 0.5510 0.2996 0.036 Uiso 1 1 calc R . .
H7B H 0.6056 0.5676 0.2449 0.036 Uiso 1 1 calc R . .
C8 C 0.6075(2) 0.46550(19) 0.36723(16) 0.0401(7) Uani 1 1 d . . .
H8A H 0.6156 0.4085 0.3350 0.060 Uiso 1 1 calc R . .
H8B H 0.5665 0.4633 0.4084 0.060 Uiso 1 1 calc R . .
H8C H 0.6744 0.4962 0.3905 0.060 Uiso 1 1 calc R . .
C9 C 0.5327(2) 0.59306(18) 0.36812(17) 0.0417(8) Uani 1 1 d . . .
H9A H 0.5953 0.6331 0.3824 0.050 Uiso 1 1 calc R . .
H9B H 0.5093 0.5887 0.4165 0.050 Uiso 1 1 calc R . .
C10 C 0.4512(2) 0.62501(17) 0.32507(17) 0.0409(8) Uani 1 1 d . . .
H10A H 0.4334 0.6782 0.3604 0.049 Uiso 1 1 calc R . .
H10B H 0.4787 0.6366 0.2808 0.049 Uiso 1 1 calc R . .
C11 C 0.2944(2) 0.59229(18) 0.23827(17) 0.0450(8) Uani 1 1 d . . .
H11A H 0.2754 0.6480 0.2646 0.067 Uiso 1 1 calc R . .
H11B H 0.2328 0.5528 0.2165 0.067 Uiso 1 1 calc R . .
H11C H 0.3341 0.5945 0.1964 0.067 Uiso 1 1 calc R . .
C12 C 0.2958(2) 0.56339(19) 0.36008(18) 0.0449(8) Uani 1 1 d . . .
H12A H 0.2229 0.5506 0.3391 0.054 Uiso 1 1 calc R . .
H12B H 0.3055 0.6200 0.3995 0.054 Uiso 1 1 calc R . .
C13 C 0.3239(3) 0.50019(18) 0.39981(16) 0.0437(8) Uani 1 1 d . . .
H13A H 0.3923 0.5188 0.4296 0.052 Uiso 1 1 calc R . .
H13B H 0.2749 0.4980 0.4368 0.052 Uiso 1 1 calc R . .
C14 C 0.3713(2) 0.36052(19) 0.38166(17) 0.0410(8) Uani 1 1 d . . .
H14A H 0.3376 0.3618 0.4273 0.062 Uiso 1 1 calc R . .
H14B H 0.4435 0.3811 0.3980 0.062 Uiso 1 1 calc R . .
H14C H 0.3645 0.3030 0.3456 0.062 Uiso 1 1 calc R . .
C15 C 0.2145(2) 0.37836(18) 0.31557(16) 0.0358(7) Uani 1 1 d . . .
H15A H 0.1787 0.4183 0.2968 0.043 Uiso 1 1 calc R . .
H15B H 0.1832 0.3737 0.3611 0.043 Uiso 1 1 calc R . .
C16 C 0.1957(2) 0.29361(18) 0.25234(16) 0.0324(7) Uani 1 1 d . . .
C17 C 0.20210(19) 0.28978(16) 0.17449(15) 0.0265(6) Uani 1 1 d . . .
C18 C 0.1612(2) 0.21522(17) 0.11433(16) 0.0315(6) Uani 1 1 d . . .
C19 C 0.1258(2) 0.14510(19) 0.13279(18) 0.0389(7) Uani 1 1 d . . .
H19 H 0.1002 0.0951 0.0916 0.047 Uiso 1 1 calc R . .
C20 C 0.1263(2) 0.1456(2) 0.20968(19) 0.0426(8) Uani 1 1 d . A .
C21 C 0.1592(2) 0.2220(2) 0.26809(18) 0.0409(8) Uani 1 1 d . . .
H21 H 0.1568 0.2255 0.3206 0.049 Uiso 1 1 calc R . .
C22 C 0.1442(2) 0.21554(18) 0.03156(15) 0.0330(7) Uani 1 1 d . . .
H22A H 0.0936 0.1675 0.0013 0.040 Uiso 1 1 calc R . .
H22B H 0.1144 0.2671 0.0320 0.040 Uiso 1 1 calc R . .
C23 C 0.2715(2) 0.12757(17) -0.01902(19) 0.0452(8) Uani 1 1 d . . .
H23A H 0.2156 0.0837 -0.0460 0.068 Uiso 1 1 calc R . .
H23B H 0.2927 0.1237 0.0322 0.068 Uiso 1 1 calc R . .
H23C H 0.3289 0.1204 -0.0494 0.068 Uiso 1 1 calc R . .
C24 C 0.2053(2) 0.21727(18) -0.08759(16) 0.0392(7) Uani 1 1 d . . .
H24A H 0.1419 0.1795 -0.1114 0.047 Uiso 1 1 calc R . .
H24B H 0.2586 0.1988 -0.1215 0.047 Uiso 1 1 calc R . .
C25 C 0.1878(2) 0.30602(19) -0.08268(17) 0.0403(8) Uani 1 1 d . . .
H25A H 0.1779 0.3088 -0.1359 0.048 Uiso 1 1 calc R . .
H25B H 0.1244 0.3193 -0.0593 0.048 Uiso 1 1 calc R . .
C26 C 0.2310(2) 0.45172(19) -0.00072(17) 0.0443(8) Uani 1 1 d . . .
H26A H 0.2039 0.4720 -0.0420 0.066 Uiso 1 1 calc R . .
H26B H 0.2848 0.4932 0.0338 0.066 Uiso 1 1 calc R . .
H26C H 0.1763 0.4427 0.0291 0.066 Uiso 1 1 calc R . .
C27 C 0.3487(2) 0.38609(19) -0.08658(16) 0.0368(7) Uani 1 1 d . . .
H27A H 0.3930 0.4388 -0.0584 0.044 Uiso 1 1 calc R . .
H27B H 0.3121 0.3927 -0.1334 0.044 Uiso 1 1 calc R . .
C28 C 0.4141(2) 0.31562(19) -0.11138(15) 0.0369(7) Uani 1 1 d . . .
H28A H 0.3711 0.2640 -0.1446 0.044 Uiso 1 1 calc R . .
H28B H 0.4654 0.3299 -0.1423 0.044 Uiso 1 1 calc R . .
C29 C 0.4999(2) 0.21594(17) -0.06463(18) 0.0428(8) Uani 1 1 d . . .
H29A H 0.4415 0.1743 -0.0908 0.064 Uiso 1 1 calc R . .
H29B H 0.5285 0.2050 -0.0181 0.064 Uiso 1 1 calc R . .
H29C H 0.5516 0.2125 -0.0999 0.064 Uiso 1 1 calc R . .
C30 C 0.5610(2) 0.36211(17) -0.01529(15) 0.0301(6) Uani 1 1 d . . .
H30A H 0.5422 0.4176 -0.0142 0.036 Uiso 1 1 calc R . .
H30B H 0.6083 0.3453 -0.0547 0.036 Uiso 1 1 calc R . .
C31 C 0.8728(2) 0.31780(19) 0.14461(17) 0.0382(7) Uani 1 1 d . . .
C32 C 0.8728(2) 0.2351(2) 0.0775(2) 0.0587(10) Uani 1 1 d . . .
H32A H 0.9333 0.2087 0.0868 0.088 Uiso 1 1 calc R . .
H32B H 0.8736 0.2465 0.0285 0.088 Uiso 1 1 calc R . .
H32C H 0.8117 0.1975 0.0746 0.088 Uiso 1 1 calc R . .
C33 C 0.8920(2) 0.3000(2) 0.2222(2) 0.0577(10) Uani 1 1 d . . .
H33A H 0.8360 0.2609 0.2257 0.087 Uiso 1 1 calc R . .
H33B H 0.8963 0.3524 0.2657 0.087 Uiso 1 1 calc R . .
H33C H 0.9560 0.2755 0.2241 0.087 Uiso 1 1 calc R . .
C34 C 0.9601(2) 0.3815(2) 0.1410(2) 0.0573(10) Uani 1 1 d . . .
H34A H 0.9584 0.4351 0.1819 0.086 Uiso 1 1 calc R . .
H34B H 0.9520 0.3893 0.0902 0.086 Uiso 1 1 calc R . .
H34C H 1.0254 0.3605 0.1485 0.086 Uiso 1 1 calc R . .
C35 C 0.0867(3) 0.0665(2) 0.2273(2) 0.0598(10) Uani 1 1 d . . .
C36A C -0.0287(7) 0.0468(8) 0.1971(9) 0.109(6) Uani 0.583(12) 1 d P A 1
H36A H -0.0385 0.0362 0.1410 0.164 Uiso 0.583(12) 1 calc PR A 1
H36B H -0.0639 0.0945 0.2234 0.164 Uiso 0.583(12) 1 calc PR A 1
H36C H -0.0565 -0.0028 0.2080 0.164 Uiso 0.583(12) 1 calc PR A 1
C37A C 0.1088(11) 0.0715(7) 0.3079(6) 0.110(6) Uani 0.583(12) 1 d P A 1
H37A H 0.0702 0.1131 0.3403 0.165 Uiso 0.583(12) 1 calc PR A 1
H37B H 0.1816 0.0881 0.3250 0.165 Uiso 0.583(12) 1 calc PR A 1
H37C H 0.0894 0.0169 0.3128 0.165 Uiso 0.583(12) 1 calc PR A 1
C38A C 0.1379(9) -0.0117(5) 0.1737(8) 0.105(5) Uani 0.583(12) 1 d P A 1
H38A H 0.1262 -0.0596 0.1917 0.158 Uiso 0.583(12) 1 calc PR A 1
H38B H 0.2111 0.0039 0.1773 0.158 Uiso 0.583(12) 1 calc PR A 1
H38C H 0.1073 -0.0268 0.1196 0.158 Uiso 0.583(12) 1 calc PR A 1
C36B C 0.0178(15) 0.0969(8) 0.3006(10) 0.111(7) Uani 0.417(12) 1 d P A 2
H36D H -0.0422 0.1198 0.2841 0.166 Uiso 0.417(12) 1 calc PR A 2
H36E H 0.0588 0.1399 0.3447 0.166 Uiso 0.417(12) 1 calc PR A 2
H36F H -0.0039 0.0489 0.3162 0.166 Uiso 0.417(12) 1 calc PR A 2
C37B C 0.1793(10) 0.0342(9) 0.2616(12) 0.111(7) Uani 0.417(12) 1 d P A 2
H37D H 0.1573 -0.0187 0.2691 0.166 Uiso 0.417(12) 1 calc PR A 2
H37E H 0.2082 0.0755 0.3116 0.166 Uiso 0.417(12) 1 calc PR A 2
H37F H 0.2307 0.0254 0.2258 0.166 Uiso 0.417(12) 1 calc PR A 2
C38B C 0.0255(17) 0.0030(11) 0.1679(10) 0.128(10) Uani 0.417(12) 1 d P A 2
H38D H -0.0006 -0.0401 0.1884 0.192 Uiso 0.417(12) 1 calc PR A 2
H38E H 0.0658 -0.0219 0.1260 0.192 Uiso 0.417(12) 1 calc PR A 2
H38F H -0.0315 0.0263 0.1478 0.192 Uiso 0.417(12) 1 calc PR A 2
C39 C 0.46346(19) 0.26534(16) 0.17069(16) 0.0274(6) Uani 1 1 d . . .
C40 C 0.5071(2) 0.18985(17) 0.18606(16) 0.0328(7) Uani 1 1 d . . .
C41 C 0.5965(3) 0.2183(2) 0.2511(2) 0.0612(11) Uani 1 1 d . . .
H41A H 0.5743 0.2557 0.2989 0.073 Uiso 1 1 calc R . .
H41B H 0.6517 0.2501 0.2359 0.073 Uiso 1 1 calc R . .
C42 C 0.4224(3) 0.1407(2) 0.2113(2) 0.0641(11) Uani 1 1 d . . .
H42A H 0.3640 0.1213 0.1698 0.077 Uiso 1 1 calc R . .
H42B H 0.3986 0.1776 0.2587 0.077 Uiso 1 1 calc R . .
C43 C 0.5431(3) 0.1309(2) 0.1123(2) 0.0708(12) Uani 1 1 d . . .
H43A H 0.5981 0.1612 0.0956 0.085 Uiso 1 1 calc R . .
H43B H 0.4860 0.1117 0.0697 0.085 Uiso 1 1 calc R . .
C44 C 0.6374(3) 0.1404(2) 0.2674(3) 0.0709(12) Uani 1 1 d . . .
H44 H 0.6960 0.1595 0.3096 0.085 Uiso 1 1 calc R . .
C45 C 0.4631(3) 0.0640(2) 0.2280(3) 0.0773(13) Uani 1 1 d . . .
H45 H 0.4077 0.0326 0.2442 0.093 Uiso 1 1 calc R . .
C46 C 0.5826(4) 0.0540(3) 0.1297(2) 0.0828(14) Uani 1 1 d . . .
H46 H 0.6051 0.0160 0.0815 0.099 Uiso 1 1 calc R . .
C47 C 0.5513(4) 0.0946(3) 0.2928(2) 0.0806(14) Uani 1 1 d . . .
H47A H 0.5758 0.0464 0.3053 0.097 Uiso 1 1 calc R . .
H47B H 0.5285 0.1326 0.3400 0.097 Uiso 1 1 calc R . .
C48 C 0.4981(4) 0.0069(2) 0.1544(3) 0.0980(17) Uani 1 1 d . . .
H48A H 0.5229 -0.0425 0.1643 0.118 Uiso 1 1 calc R . .
H48B H 0.4403 -0.0129 0.1125 0.118 Uiso 1 1 calc R . .
C49 C 0.6715(3) 0.0832(3) 0.1929(3) 0.0842(14) Uani 1 1 d . . .
H49A H 0.7265 0.1140 0.1765 0.101 Uiso 1 1 calc R . .
H49B H 0.6984 0.0344 0.2026 0.101 Uiso 1 1 calc R . .
B B -0.0170(3) 0.7394(2) 0.33266(19) 0.0315(7) Uani 1 1 d . . .
C101 C 0.0688(2) 0.80405(17) 0.40150(16) 0.0342(7) Uani 1 1 d . . .
C102 C 0.1694(2) 0.7855(2) 0.41147(18) 0.0449(8) Uani 1 1 d . . .
H102 H 0.1894 0.7385 0.3737 0.054 Uiso 1 1 calc R . .
C103 C 0.2416(3) 0.8328(2) 0.4742(2) 0.0568(10) Uani 1 1 d . . .
H103 H 0.3083 0.8173 0.4786 0.068 Uiso 1 1 calc R . .
C104 C 0.2146(3) 0.9027(2) 0.5298(2) 0.0622(10) Uani 1 1 d . . .
H104 H 0.2629 0.9358 0.5721 0.075 Uiso 1 1 calc R . .
C105 C 0.1171(3) 0.9229(2) 0.5226(2) 0.0631(11) Uani 1 1 d . . .
H105 H 0.0978 0.9700 0.5608 0.076 Uiso 1 1 calc R . .
C106 C 0.0460(3) 0.87513(19) 0.45983(18) 0.0470(8) Uani 1 1 d . . .
H106 H -0.0205 0.8913 0.4564 0.056 Uiso 1 1 calc R . .
C201 C -0.0467(2) 0.66406(17) 0.36899(15) 0.0318(6) Uani 1 1 d . . .
C202 C -0.1138(2) 0.6756(2) 0.42638(17) 0.0424(8) Uani 1 1 d . . .
H202 H -0.1451 0.7257 0.4409 0.051 Uiso 1 1 calc R . .
C203 C -0.1362(3) 0.6165(2) 0.46260(19) 0.0522(9) Uani 1 1 d . . .
H203 H -0.1829 0.6264 0.4998 0.063 Uiso 1 1 calc R . .
C204 C -0.0902(3) 0.5433(2) 0.4441(2) 0.0547(9) Uani 1 1 d . . .
H204 H -0.1051 0.5029 0.4684 0.066 Uiso 1 1 calc R . .
C205 C -0.0226(3) 0.5304(2) 0.39015(19) 0.0492(9) Uani 1 1 d . . .
H205 H 0.0101 0.4810 0.3777 0.059 Uiso 1 1 calc R . .
C206 C -0.0016(2) 0.58927(18) 0.35339(17) 0.0395(7) Uani 1 1 d . . .
H206 H 0.0453 0.5782 0.3163 0.047 Uiso 1 1 calc R . .
C301 C -0.1178(2) 0.78533(17) 0.31553(15) 0.0304(6) Uani 1 1 d . . .
C302 C -0.1080(2) 0.86515(18) 0.30674(16) 0.0370(7) Uani 1 1 d . . .
H302 H -0.0417 0.8924 0.3105 0.044 Uiso 1 1 calc R . .
C303 C -0.1911(2) 0.90578(19) 0.29274(17) 0.0419(8) Uani 1 1 d . . .
H303 H -0.1803 0.9592 0.2870 0.050 Uiso 1 1 calc R . .
C304 C -0.2895(2) 0.86835(19) 0.28721(16) 0.0405(7) Uani 1 1 d . . .
H304 H -0.3463 0.8963 0.2790 0.049 Uiso 1 1 calc R . .
C305 C -0.3032(2) 0.78931(19) 0.29389(16) 0.0390(7) Uani 1 1 d . . .
H305 H -0.3699 0.7626 0.2898 0.047 Uiso 1 1 calc R . .
C306 C -0.2191(2) 0.74890(18) 0.30656(16) 0.0352(7) Uani 1 1 d . . .
H306 H -0.2308 0.6942 0.3092 0.042 Uiso 1 1 calc R . .
C401 C 0.0310(2) 0.70543(18) 0.24916(16) 0.0338(7) Uani 1 1 d . . .
C402 C -0.0006(2) 0.62581(18) 0.19276(16) 0.0366(7) Uani 1 1 d . . .
H402 H -0.0505 0.5892 0.2033 0.044 Uiso 1 1 calc R . .
C403 C 0.0397(2) 0.5994(2) 0.12194(17) 0.0442(8) Uani 1 1 d . . .
H403 H 0.0175 0.5451 0.0862 0.053 Uiso 1 1 calc R . .
C404 C 0.1108(3) 0.6509(2) 0.10326(19) 0.0539(9) Uani 1 1 d . . .
H404 H 0.1384 0.6323 0.0555 0.065 Uiso 1 1 calc R . .
C405 C 0.1412(3) 0.7300(2) 0.1553(2) 0.0578(10) Uani 1 1 d . . .
H405 H 0.1888 0.7668 0.1429 0.069 Uiso 1 1 calc R . .
C406 C 0.1017(3) 0.7564(2) 0.22671(18) 0.0478(8) Uani 1 1 d . . .
H406 H 0.1240 0.8112 0.2614 0.057 Uiso 1 1 calc R . .
N7 N 0.7186(4) 0.3421(3) 0.4446(2) 0.1132(18) Uani 1 1 d D . .
C50 C 0.7960(5) 0.3164(3) 0.4363(2) 0.0777(15) Uani 1 1 d D . .
C51 C 0.8906(4) 0.2826(3) 0.4263(2) 0.0907(15) Uani 1 1 d D . .
H51A H 0.9332 0.2995 0.4766 0.136 Uiso 1 1 calc R . .
H51B H 0.9254 0.3036 0.3903 0.136 Uiso 1 1 calc R . .
H51C H 0.8782 0.2215 0.4052 0.136 Uiso 1 1 calc R . .
N8 N 0.3925(8) 1.2036(6) 0.4826(5) 0.310(6) Uani 1 1 d D . .
C52 C 0.3345(8) 1.1561(5) 0.4905(4) 0.188(4) Uani 1 1 d D . .
C53 C 0.2601(5) 1.1025(3) 0.5006(3) 0.1162(19) Uani 1 1 d D . .
H53A H 0.2518 1.1181 0.5558 0.174 Uiso 1 1 calc R . .
H53B H 0.2787 1.0454 0.4823 0.174 Uiso 1 1 calc R . .
H53C H 0.1961 1.1052 0.4710 0.174 Uiso 1 1 calc R . .
N9 N -0.5768(6) 0.8167(5) 0.2630(5) 0.180(3) Uani 1 1 d D B .
C54 C -0.5984(8) 0.8735(6) 0.3146(6) 0.168(4) Uani 1 1 d D . .
C55A C -0.655(2) 0.9331(14) 0.3549(16) 0.075(10) Uani 0.21(2) 1 d PD B 1
H55A H -0.6624 0.9271 0.4056 0.112 Uiso 0.21(2) 1 calc PR B 1
H55B H -0.7226 0.9258 0.3255 0.112 Uiso 0.21(2) 1 calc PR B 1
H55C H -0.6212 0.9888 0.3623 0.112 Uiso 0.21(2) 1 calc PR B 1
C55B C -0.561(2) 0.9358(7) 0.3903(9) 0.312(17) Uani 0.79(2) 1 d PD B 2
H55D H -0.5030 0.9172 0.4143 0.468 Uiso 0.79(2) 1 calc PR B 2
H55E H -0.6154 0.9428 0.4237 0.468 Uiso 0.79(2) 1 calc PR B 2
H55F H -0.5401 0.9893 0.3836 0.468 Uiso 0.79(2) 1 calc PR B 2

loop_
_atom_site_aniso_label
_atom_site_aniso_U_11
_atom_site_aniso_U_22
_atom_site_aniso_U_33
_atom_site_aniso_U_23
_atom_site_aniso_U_13
_atom_site_aniso_U_12
Ni1 0.02404(19) 0.02630(19) 0.02313(18) 0.00815(15) 0.00267(14) 0.00397(14)
Ni2 0.02744(19) 0.02438(19) 0.02371(19) 0.00788(15) 0.00529(15) 0.00718(15)
S1 0.0243(3) 0.0276(4) 0.0264(4) 0.0104(3) 0.0037(3) 0.0054(3)
S2 0.0248(4) 0.0305(4) 0.0283(4) 0.0119(3) 0.0061(3) 0.0054(3)
O1 0.0326(11) 0.0283(10) 0.0260(10) 0.0092(8) 0.0018(8) 0.0072(8)
O2 0.0337(11) 0.0256(10) 0.0268(10) 0.0085(8) 0.0047(8) 0.0091(8)
N1 0.0277(12) 0.0309(13) 0.0245(12) 0.0066(10) 0.0047(10) 0.0045(10)
N2 0.0277(13) 0.0354(13) 0.0296(13) 0.0135(11) 0.0014(10) 0.0043(10)
N3 0.0303(13) 0.0307(13) 0.0301(13) 0.0081(11) 0.0043(10) 0.0021(10)
N4 0.0356(14) 0.0322(13) 0.0270(12) 0.0106(11) 0.0070(10) 0.0063(11)
N5 0.0365(14) 0.0301(13) 0.0301(13) 0.0109(11) 0.0082(11) 0.0121(11)
N6 0.0317(13) 0.0278(13) 0.0249(12) 0.0063(10) 0.0021(10) 0.0050(10)
C1 0.0227(14) 0.0231(14) 0.0283(14) 0.0114(12) 0.0043(11) 0.0016(11)
C2 0.0246(14) 0.0267(15) 0.0292(15) 0.0093(12) 0.0033(12) 0.0008(12)
C3 0.0236(15) 0.0381(17) 0.0330(16) 0.0123(13) -0.0021(12) 0.0018(12)
C4 0.0241(15) 0.0338(16) 0.0385(17) 0.0138(14) 0.0051(13) 0.0047(12)
C5 0.0284(15) 0.0330(16) 0.0341(16) 0.0099(13) 0.0108(13) 0.0071(12)
C6 0.0224(14) 0.0298(15) 0.0281(15) 0.0106(12) 0.0059(11) 0.0015(11)
C7 0.0301(15) 0.0301(15) 0.0272(15) 0.0086(12) -0.0002(12) 0.0015(12)
C8 0.0387(18) 0.0477(19) 0.0351(17) 0.0177(15) -0.0034(14) 0.0038(15)
C9 0.0467(19) 0.0330(17) 0.0348(17) -0.0023(14) 0.0039(15) 0.0018(14)
C10 0.0483(19) 0.0265(16) 0.0425(18) 0.0028(14) 0.0070(15) 0.0090(14)
C11 0.057(2) 0.0372(18) 0.0460(19) 0.0156(15) 0.0086(16) 0.0239(16)
C12 0.055(2) 0.0381(18) 0.0441(19) 0.0099(15) 0.0224(16) 0.0195(16)
C13 0.060(2) 0.0411(19) 0.0298(17) 0.0066(14) 0.0195(15) 0.0107(16)
C14 0.0458(19) 0.0490(19) 0.0351(17) 0.0233(15) 0.0036(14) 0.0065(15)
C15 0.0345(17) 0.0494(19) 0.0294(16) 0.0172(14) 0.0130(13) 0.0116(14)
C16 0.0244(15) 0.0431(18) 0.0357(17) 0.0194(14) 0.0092(13) 0.0058(13)
C17 0.0196(13) 0.0309(15) 0.0332(15) 0.0153(13) 0.0055(11) 0.0045(11)
C18 0.0221(14) 0.0362(17) 0.0378(17) 0.0154(14) 0.0030(12) 0.0008(12)
C19 0.0306(16) 0.0372(17) 0.0485(19) 0.0166(15) 0.0015(14) -0.0029(13)
C20 0.0320(17) 0.046(2) 0.056(2) 0.0292(17) 0.0025(15) -0.0038(15)
C21 0.0328(17) 0.057(2) 0.0445(19) 0.0323(17) 0.0073(14) 0.0025(15)
C22 0.0250(15) 0.0362(16) 0.0351(16) 0.0102(13) 0.0012(13) -0.0015(12)
C23 0.0433(19) 0.0306(17) 0.056(2) 0.0060(15) 0.0108(16) 0.0019(14)
C24 0.0380(17) 0.0460(19) 0.0240(15) 0.0026(14) -0.0016(13) -0.0078(14)
C25 0.0333(17) 0.056(2) 0.0309(16) 0.0184(15) -0.0051(13) -0.0033(15)
C26 0.050(2) 0.0467(19) 0.0434(19) 0.0218(16) 0.0022(15) 0.0203(16)
C27 0.0335(16) 0.0495(19) 0.0327(16) 0.0234(15) -0.0022(13) 0.0014(14)
C28 0.0366(17) 0.0509(19) 0.0220(15) 0.0120(14) 0.0040(13) -0.0024(15)
C29 0.0443(19) 0.0354(17) 0.0452(19) 0.0048(15) 0.0140(15) 0.0104(15)
C30 0.0283(15) 0.0345(16) 0.0281(15) 0.0103(13) 0.0076(12) 0.0032(12)
C31 0.0277(16) 0.0452(19) 0.0439(18) 0.0164(15) 0.0048(14) 0.0098(14)
C32 0.041(2) 0.055(2) 0.075(3) 0.011(2) 0.0034(18) 0.0242(17)
C33 0.041(2) 0.075(3) 0.068(2) 0.036(2) 0.0047(18) 0.0239(18)
C34 0.0293(18) 0.063(2) 0.085(3) 0.031(2) 0.0113(18) 0.0085(17)
C35 0.054(2) 0.057(2) 0.081(3) 0.045(2) 0.003(2) -0.0108(19)
C36A 0.061(6) 0.108(10) 0.189(16) 0.108(11) -0.002(6) -0.037(6)
C37A 0.160(14) 0.095(8) 0.087(7) 0.071(7) -0.019(8) -0.051(9)
C38A 0.120(9) 0.060(6) 0.160(12) 0.067(7) 0.029(9) 0.006(6)
C36B 0.143(15) 0.074(8) 0.144(15) 0.061(9) 0.088(13) -0.004(9)
C37B 0.101(11) 0.079(10) 0.19(2) 0.103(13) 0.021(11) 0.004(8)
C38B 0.19(3) 0.090(13) 0.092(12) 0.059(10) -0.060(14) -0.085(14)
C39 0.0253(15) 0.0252(15) 0.0327(16) 0.0097(13) 0.0066(12) 0.0047(12)
C40 0.0351(16) 0.0275(15) 0.0357(16) 0.0095(13) 0.0023(13) 0.0092(13)
C41 0.056(2) 0.0367(19) 0.085(3) 0.0212(19) -0.023(2) 0.0061(17)
C42 0.051(2) 0.048(2) 0.110(3) 0.047(2) 0.019(2) 0.0111(18)
C43 0.107(3) 0.061(2) 0.052(2) 0.018(2) 0.017(2) 0.054(2)
C44 0.073(3) 0.044(2) 0.089(3) 0.023(2) -0.035(2) 0.009(2)
C45 0.072(3) 0.053(3) 0.132(4) 0.061(3) 0.023(3) 0.014(2)
C46 0.131(4) 0.057(3) 0.065(3) 0.013(2) 0.017(3) 0.062(3)
C47 0.128(4) 0.065(3) 0.071(3) 0.043(2) 0.016(3) 0.047(3)
C48 0.104(4) 0.032(2) 0.141(5) 0.018(3) -0.034(3) 0.015(2)
C49 0.069(3) 0.077(3) 0.132(4) 0.058(3) 0.028(3) 0.040(2)
B 0.0383(19) 0.0283(17) 0.0297(18) 0.0111(14) 0.0068(15) 0.0050(15)
C101 0.0390(17) 0.0322(16) 0.0361(17) 0.0174(14) 0.0052(14) 0.0050(13)
C102 0.0435(19) 0.0424(19) 0.047(2) 0.0125(16) 0.0036(16) 0.0066(15)
C103 0.039(2) 0.061(2) 0.072(3) 0.030(2) -0.0081(18) 0.0015(18)
C104 0.067(3) 0.047(2) 0.061(2) 0.0131(19) -0.021(2) -0.0082(19)
C105 0.074(3) 0.044(2) 0.054(2) -0.0025(18) -0.014(2) 0.0119(19)
C106 0.050(2) 0.0401(19) 0.0438(19) 0.0056(16) -0.0039(16) 0.0111(16)
C201 0.0347(16) 0.0334(16) 0.0283(15) 0.0126(13) 0.0006(13) 0.0032(13)
C202 0.049(2) 0.049(2) 0.0369(18) 0.0218(15) 0.0091(15) 0.0107(16)
C203 0.049(2) 0.076(3) 0.044(2) 0.0352(19) 0.0110(16) 0.0057(19)
C204 0.057(2) 0.059(2) 0.057(2) 0.040(2) -0.0069(19) -0.0084(19)
C205 0.059(2) 0.0407(19) 0.053(2) 0.0239(17) -0.0052(18) 0.0080(16)
C206 0.0405(18) 0.0426(18) 0.0394(18) 0.0195(15) 0.0035(14) 0.0056(15)
C301 0.0409(17) 0.0277(15) 0.0206(14) 0.0050(12) 0.0044(12) 0.0044(13)
C302 0.0403(18) 0.0350(17) 0.0362(17) 0.0135(14) 0.0035(14) 0.0015(14)
C303 0.055(2) 0.0346(17) 0.0386(18) 0.0151(15) 0.0012(15) 0.0101(15)
C304 0.0440(19) 0.0445(19) 0.0315(17) 0.0099(14) -0.0011(14) 0.0155(15)
C305 0.0349(17) 0.0461(19) 0.0312(16) 0.0083(14) -0.0014(13) 0.0026(14)
C306 0.0419(18) 0.0311(16) 0.0309(16) 0.0102(13) 0.0008(13) -0.0007(14)
C401 0.0366(17) 0.0375(17) 0.0330(16) 0.0172(14) 0.0056(13) 0.0132(13)
C402 0.0367(17) 0.0404(18) 0.0348(17) 0.0144(14) 0.0030(14) 0.0105(14)
C403 0.049(2) 0.050(2) 0.0331(17) 0.0090(15) 0.0053(15) 0.0208(16)
C404 0.060(2) 0.073(3) 0.0370(19) 0.0217(19) 0.0176(17) 0.026(2)
C405 0.064(2) 0.069(3) 0.055(2) 0.035(2) 0.027(2) 0.010(2)
C406 0.062(2) 0.0429(19) 0.0434(19) 0.0192(16) 0.0146(17) 0.0052(17)
N7 0.189(5) 0.083(3) 0.060(2) 0.014(2) -0.019(3) 0.055(3)
C50 0.136(5) 0.047(3) 0.043(2) 0.017(2) -0.021(3) 0.000(3)
C51 0.106(4) 0.098(4) 0.068(3) 0.041(3) -0.016(3) -0.018(3)
N8 0.405(14) 0.232(9) 0.231(9) -0.010(7) 0.171(9) -0.106(9)
C52 0.263(11) 0.140(7) 0.115(5) -0.018(5) 0.098(6) -0.074(6)
C53 0.170(6) 0.108(4) 0.066(3) 0.017(3) 0.024(4) 0.024(4)
N9 0.135(5) 0.245(10) 0.187(8) 0.116(7) 0.014(5) -0.007(6)
C54 0.197(9) 0.164(10) 0.183(10) 0.099(8) 0.081(8) 0.006(8)
C55A 0.10(2) 0.049(13) 0.096(17) 0.033(12) 0.081(16) 0.033(12)
C55B 0.56(4) 0.128(9) 0.309(19) 0.058(11) 0.37(3) 0.073(15)

loop_
_atom_type_symbol
_atom_type_description
_atom_type_scat_dispersion_real
_atom_type_scat_dispersion_imag
_atom_type_scat_source
C C 0.0033 0.0016 'International Tables Vol C Tables 4.2.6.8 and 6.1.1.4'
H H 0.0000 0.0000 'International Tables Vol C Tables 4.2.6.8 and 6.1.1.4'
B B 0.0013 0.0007 'International Tables Vol C Tables 4.2.6.8 and 6.1.1.4'
N N 0.0061 0.0033 'International Tables Vol C Tables 4.2.6.8 and 6.1.1.4'
O O 0.0106 0.0060 'International Tables Vol C Tables 4.2.6.8 and 6.1.1.4'
S S 0.1246 0.1234 'International Tables Vol C Tables 4.2.6.8 and 6.1.1.4'
Ni Ni 0.3393 1.1124 'International Tables Vol C Tables 4.2.6.8 and 6.1.1.4'

loop_
_geom_angle_atom_site_label_1
_geom_angle_atom_site_label_2
_geom_angle_atom_site_label_3
_geom_angle
_geom_angle_site_symmetry_1
_geom_angle_site_symmetry_3
_geom_angle_publ_flag
O1 Ni1 N2 164.40(8) . . ?
O1 Ni1 N3 87.65(8) . . ?
N2 Ni1 N3 82.01(9) . . ?
O1 Ni1 N1 88.72(8) . . ?
N2 Ni1 N1 81.51(8) . . ?
N3 Ni1 N1 99.29(8) . . ?
O1 Ni1 S2 94.85(6) . . ?
N2 Ni1 S2 96.94(7) . . ?
N3 Ni1 S2 90.85(7) . . ?
N1 Ni1 S2 169.39(6) . . ?
O1 Ni1 S1 94.10(6) . . ?
N2 Ni1 S1 98.02(7) . . ?
N3 Ni1 S1 170.56(6) . . ?
N1 Ni1 S1 90.03(6) . . ?
S2 Ni1 S1 79.77(4) . . ?
O2 Ni2 N5 165.22(8) . . ?
O2 Ni2 N4 87.93(8) . . ?
N5 Ni2 N4 82.81(8) . . ?
O2 Ni2 N6 89.20(8) . . ?
N5 Ni2 N6 81.03(9) . . ?
N4 Ni2 N6 99.40(8) . . ?
O2 Ni2 S2 94.56(6) . . ?
N5 Ni2 S2 96.95(7) . . ?
N4 Ni2 S2 90.21(6) . . ?
N6 Ni2 S2 169.81(6) . . ?
O2 Ni2 S1 94.20(6) . . ?
N5 Ni2 S1 96.93(7) . . ?
N4 Ni2 S1 169.88(6) . . ?
N6 Ni2 S1 90.52(6) . . ?
S2 Ni2 S1 79.77(3) . . ?
C1 S1 Ni2 100.53(9) . . ?
C1 S1 Ni1 100.93(9) . . ?
Ni2 S1 Ni1 88.35(4) . . ?
C17 S2 Ni1 105.32(9) . . ?
C17 S2 Ni2 105.67(9) . . ?
Ni1 S2 Ni2 90.82(3) . . ?
C39 O1 Ni1 134.27(17) . . ?
C39 O2 Ni2 134.32(17) . . ?
C29 N1 C28 110.2(2) . . ?
C29 N1 C30 106.9(2) . . ?
C28 N1 C30 106.4(2) . . ?
C29 N1 Ni1 115.24(17) . . ?
C28 N1 Ni1 105.79(16) . . ?
C30 N1 Ni1 112.07(15) . . ?
C27 N2 C26 107.5(2) . . ?
C27 N2 C25 110.6(2) . . ?
C26 N2 C25 108.7(2) . . ?
C27 N2 Ni1 106.55(15) . . ?
C26 N2 Ni1 114.27(16) . . ?
C25 N2 Ni1 109.21(16) . . ?
C23 N3 C24 109.6(2) . . ?
C23 N3 C22 107.0(2) . . ?
C24 N3 C22 107.2(2) . . ?
C23 N3 Ni1 117.18(17) . . ?
C24 N3 Ni1 103.56(16) . . ?
C22 N3 Ni1 111.86(16) . . ?
C13 N4 C14 109.1(2) . . ?
C13 N4 C15 107.8(2) . . ?
C14 N4 C15 107.1(2) . . ?
C13 N4 Ni2 103.17(16) . . ?
C14 N4 Ni2 116.46(17) . . ?
C15 N4 Ni2 112.85(16) . . ?
C11 N5 C10 107.3(2) . . ?
C11 N5 C12 108.7(2) . . ?
C10 N5 C12 111.0(2) . . ?
C11 N5 Ni2 114.09(17) . . ?
C10 N5 Ni2 107.69(16) . . ?
C12 N5 Ni2 108.12(16) . . ?
C8 N6 C9 110.2(2) . . ?
C8 N6 C7 107.0(2) . . ?
C9 N6 C7 106.0(2) . . ?
C8 N6 Ni2 115.81(17) . . ?
C9 N6 Ni2 106.32(16) . . ?
C7 N6 Ni2 111.20(15) . . ?
C2 C1 C6 118.4(2) . . ?
C2 C1 S1 121.0(2) . . ?
C6 C1 S1 120.5(2) . . ?
C3 C2 C1 119.8(2) . . ?
C3 C2 C7 120.6(2) . . ?
C1 C2 C7 119.0(2) . . ?
C2 C3 C4 122.4(3) . . ?
C3 C4 C5 116.5(2) . . ?
C3 C4 C31 121.1(3) . . ?
C5 C4 C31 122.1(3) . . ?
C6 C5 C4 122.2(3) . . ?
C5 C6 C1 119.9(2) . . ?
C5 C6 C30 120.6(2) . . ?
C1 C6 C30 119.1(2) . . ?
N6 C7 C2 116.8(2) . . ?
N6 C9 C10 110.5(2) . . ?
N5 C10 C9 112.7(2) . . ?
N5 C12 C13 113.9(2) . . ?
N4 C13 C12 111.6(2) . . ?
N4 C15 C16 116.7(2) . . ?
C21 C16 C17 119.8(3) . . ?
C21 C16 C15 121.1(3) . . ?
C17 C16 C15 118.5(2) . . ?
C18 C17 C16 118.2(2) . . ?
C18 C17 S2 120.7(2) . . ?
C16 C17 S2 120.9(2) . . ?
C19 C18 C17 119.7(3) . . ?
C19 C18 C22 120.5(3) . . ?
C17 C18 C22 119.4(2) . . ?
C18 C19 C20 122.8(3) . . ?
C21 C20 C19 116.3(3) . . ?
C21 C20 C35 122.6(3) . . ?
C19 C20 C35 121.0(3) . . ?
C20 C21 C16 122.7(3) . . ?
N3 C22 C18 115.6(2) . . ?
N3 C24 C25 112.0(2) . . ?
N2 C25 C24 113.9(2) . . ?
N2 C27 C28 112.6(2) . . ?
N1 C28 C27 110.6(2) . . ?
N1 C30 C6 117.1(2) . . ?
C32 C31 C34 109.1(3) . . ?
C32 C31 C4 111.6(2) . . ?
C34 C31 C4 108.2(2) . . ?
C32 C31 C33 108.1(3) . . ?
C34 C31 C33 108.8(3) . . ?
C4 C31 C33 111.0(2) . . ?
C38B C35 C37A 127.0(7) . . ?
C38B C35 C20 117.9(6) . . ?
C37A C35 C20 114.7(4) . . ?
C38B C35 C37B 112.4(10) . . ?
C37A C35 C37B 54.5(6) . . ?
C20 C35 C37B 107.7(5) . . ?
C38B C35 C36A 44.3(9) . . ?
C37A C35 C36A 112.9(7) . . ?
C20 C35 C36A 107.3(5) . . ?
C37B C35 C36A 144.7(6) . . ?
C38B C35 C38A 60.6(9) . . ?
C37A C35 C38A 108.5(6) . . ?
C20 C35 C38A 108.0(4) . . ?
C37B C35 C38A 59.3(7) . . ?
C36A C35 C38A 104.9(7) . . ?
C38B C35 C36B 106.5(10) . . ?
C37A C35 C36B 49.8(6) . . ?
C20 C35 C36B 107.3(5) . . ?
C37B C35 C36B 104.1(9) . . ?
C36A C35 C36B 69.4(7) . . ?
C38A C35 C36B 144.2(5) . . ?
O2 C39 O1 126.5(2) . . ?
O2 C39 C40 116.8(2) . . ?
O1 C39 C40 116.7(2) . . ?
C41 C40 C42 108.4(3) . . ?
C41 C40 C43 108.7(3) . . ?
C42 C40 C43 108.6(3) . . ?
C41 C40 C39 111.3(2) . . ?
C42 C40 C39 108.2(2) . . ?
C43 C40 C39 111.4(2) . . ?
C40 C41 C44 110.3(3) . . ?
C40 C42 C45 110.1(3) . . ?
C40 C43 C46 109.6(3) . . ?
C47 C44 C49 110.5(3) . . ?
C47 C44 C41 108.1(3) . . ?
C49 C44 C41 109.0(3) . . ?
C47 C45 C48 110.1(3) . . ?
C47 C45 C42 109.2(3) . . ?
C48 C45 C42 109.3(4) . . ?
C49 C46 C48 110.0(4) . . ?
C49 C46 C43 109.6(4) . . ?
C48 C46 C43 109.9(4) . . ?
C45 C47 C44 109.7(3) . . ?
C46 C48 C45 109.7(3) . . ?
C46 C49 C44 109.5(3) . . ?
C101 B C301 112.2(2) . . ?
C101 B C401 110.8(2) . . ?
C301 B C401 106.3(2) . . ?
C101 B C201 102.7(2) . . ?
C301 B C201 111.7(2) . . ?
C401 B C201 113.2(2) . . ?
C102 C101 C106 114.4(3) . . ?
C102 C101 B 121.3(3) . . ?
C106 C101 B 123.9(3) . . ?
C103 C102 C101 123.5(3) . . ?
C104 C103 C102 119.4(3) . . ?
C105 C104 C103 119.1(3) . . ?
C104 C105 C106 120.8(3) . . ?
C105 C106 C101 122.7(3) . . ?
C206 C201 C202 114.2(3) . . ?
C206 C201 B 124.8(3) . . ?
C202 C201 B 120.7(3) . . ?
C203 C202 C201 123.1(3) . . ?
C204 C203 C202 120.1(3) . . ?
C205 C204 C203 118.9(3) . . ?
C204 C205 C206 120.8(3) . . ?
C205 C206 C201 123.0(3) . . ?
C306 C301 C302 114.1(3) . . ?
C306 C301 B 124.1(2) . . ?
C302 C301 B 121.8(3) . . ?
C303 C302 C301 123.3(3) . . ?
C304 C303 C302 120.3(3) . . ?
C305 C304 C303 118.7(3) . . ?
C304 C305 C306 120.3(3) . . ?
C305 C306 C301 123.3(3) . . ?
C406 C401 C402 114.6(3) . . ?
C406 C401 B 122.0(3) . . ?
C402 C401 B 123.3(3) . . ?
C403 C402 C401 122.1(3) . . ?
C404 C403 C402 121.2(3) . . ?
C405 C404 C403 118.7(3) . . ?
C404 C405 C406 120.2(3) . . ?
C405 C406 C401 123.1(3) . . ?
N7 C50 C51 178.5(5) . . ?
N8 C52 C53 176.2(14) . . ?
N9 C54 C55A 158.7(18) . . ?
N9 C54 C55B 144.7(14) . . ?
C55A C54 C55B 56.6(13) . . ?

loop_
_geom_bond_atom_site_label_1
_geom_bond_atom_site_label_2
_geom_bond_distance
_geom_bond_site_symmetry_2
_geom_bond_publ_flag
Ni1 O1 2.0031(18) . ?
Ni1 N2 2.153(2) . ?
Ni1 N3 2.266(2) . ?
Ni1 N1 2.269(2) . ?
Ni1 S2 2.4227(11) . ?
Ni1 S1 2.4904(13) . ?
Ni2 O2 2.0097(18) . ?
Ni2 N5 2.155(2) . ?
Ni2 N4 2.253(2) . ?
Ni2 N6 2.286(2) . ?
Ni2 S2 2.4372(13) . ?
Ni2 S1 2.4763(9) . ?
S1 C1 1.764(3) . ?
S2 C17 1.751(3) . ?
O1 C39 1.264(3) . ?
O2 C39 1.256(3) . ?
N1 C29 1.470(3) . ?
N1 C28 1.482(3) . ?
N1 C30 1.488(3) . ?
N2 C27 1.474(3) . ?
N2 C26 1.478(3) . ?
N2 C25 1.492(3) . ?
N3 C23 1.473(3) . ?
N3 C24 1.478(3) . ?
N3 C22 1.485(3) . ?
N4 C13 1.479(3) . ?
N4 C14 1.479(3) . ?
N4 C15 1.481(3) . ?
N5 C11 1.483(3) . ?
N5 C10 1.485(4) . ?
N5 C12 1.485(3) . ?
N6 C8 1.476(3) . ?
N6 C9 1.489(3) . ?
N6 C7 1.492(3) . ?
C1 C2 1.396(3) . ?
C1 C6 1.398(3) . ?
C2 C3 1.387(3) . ?
C2 C7 1.496(4) . ?
C3 C4 1.391(4) . ?
C4 C5 1.392(4) . ?
C4 C31 1.531(4) . ?
C5 C6 1.386(3) . ?
C6 C30 1.494(3) . ?
C9 C10 1.504(4) . ?
C12 C13 1.516(4) . ?
C15 C16 1.501(4) . ?
C16 C21 1.387(4) . ?
C16 C17 1.405(4) . ?
C17 C18 1.400(4) . ?
C18 C19 1.386(4) . ?
C18 C22 1.501(4) . ?
C19 C20 1.393(4) . ?
C20 C21 1.384(4) . ?
C20 C35 1.530(4) . ?
C24 C25 1.506(4) . ?
C27 C28 1.498(4) . ?
C31 C32 1.528(4) . ?
C31 C34 1.530(4) . ?
C31 C33 1.534(4) . ?
C35 C38B 1.384(14) . ?
C35 C37A 1.439(9) . ?
C35 C37B 1.534(13) . ?
C35 C36A 1.540(10) . ?
C35 C38A 1.605(10) . ?
C35 C36B 1.648(12) . ?
C39 C40 1.530(4) . ?
C40 C41 1.517(4) . ?
C40 C42 1.527(4) . ?
C40 C43 1.530(4) . ?
C41 C44 1.560(4) . ?
C42 C45 1.542(4) . ?
C43 C46 1.545(5) . ?
C44 C47 1.510(5) . ?
C44 C49 1.517(5) . ?
C45 C47 1.503(5) . ?
C45 C48 1.509(6) . ?
C46 C49 1.493(6) . ?
C46 C48 1.500(6) . ?
B C101 1.641(4) . ?
B C301 1.643(4) . ?
B C401 1.644(4) . ?
B C201 1.645(4) . ?
C101 C102 1.394(4) . ?
C101 C106 1.395(4) . ?
C102 C103 1.389(4) . ?
C103 C104 1.378(5) . ?
C104 C105 1.360(5) . ?
C105 C106 1.384(4) . ?
C201 C206 1.393(4) . ?
C201 C202 1.405(4) . ?
C202 C203 1.386(4) . ?
C203 C204 1.374(4) . ?
C204 C205 1.361(5) . ?
C205 C206 1.387(4) . ?
C301 C306 1.396(4) . ?
C301 C302 1.402(4) . ?
C302 C303 1.382(4) . ?
C303 C304 1.376(4) . ?
C304 C305 1.375(4) . ?
C305 C306 1.385(4) . ?
C401 C406 1.393(4) . ?
C401 C402 1.403(4) . ?
C402 C403 1.388(4) . ?
C403 C404 1.366(4) . ?
C404 C405 1.364(5) . ?
C405 C406 1.392(4) . ?
N7 C50 1.143(6) . ?
C50 C51 1.414(6) . ?
N8 C52 1.114(7) . ?
C52 C53 1.345(7) . ?
N9 C54 1.179(8) . ?
C54 C55A 1.361(13) . ?
C54 C55B 1.448(14) . ?
